data_7237650
loop_
_publ_author_name
'Jung, Mi-Hee'

_publ_section_title
;
 Hydrophobic perovskites based on an alkylamine compound for high
 efficiency solar cells with improved environmental stability
;
_journal_issue 24
_journal_name_full 'Journal of Materials Chemistry A'
_journal_page_first 14689
_journal_paper_doi 10.1039/C9TA01569H
_journal_volume 7
_journal_year 2019
_chemical_formula_sum 'C14 H44 I10 N4 Pb3'
_chemical_formula_weight 2159.10
_space_group_crystal_system monoclinic
_space_group_IT_number 14
_space_group_name_Hall '-P 2ybc'
_space_group_name_H-M_alt 'P 1 21/c 1'
_atom_sites_solution_hydrogens geom
_audit_creation_method SHELXL-2017/1
_audit_update_record
;
2019-01-29 deposited with the CCDC.	2019-05-21 downloaded from the CCDC.
;
_cell_angle_alpha 90
_cell_angle_beta 91.206(4)
_cell_angle_gamma 90
_cell_formula_units_Z 2
_cell_length_a 28.5014(11)
_cell_length_b 8.8042(4)
_cell_length_c 8.7102(4)
_cell_measurement_reflns_used 7500
_cell_measurement_temperature 93(2)
_cell_measurement_theta_max 74.2820
_cell_measurement_theta_min 3.1460
_cell_volume 2185.18(16)
_computing_structure_refinement 'SHELXL-2017/1 (Sheldrick, 2017)'
_computing_structure_solution 'SHELXT 2014/5 (Sheldrick, 2014)'
_diffrn_ambient_temperature 93(2)
_diffrn_measured_fraction_theta_full 1.000
_diffrn_measured_fraction_theta_max 1.000
_diffrn_measurement_device_type 'XtaLAB AFC12 (RINC): Kappa dual home/near'
_diffrn_radiation_type CuK\a
_diffrn_radiation_wavelength 1.54184
_diffrn_reflns_av_R_equivalents 0.2910
_diffrn_reflns_av_unetI/netI 0.1048
_diffrn_reflns_Laue_measured_fraction_full 1.000
_diffrn_reflns_Laue_measured_fraction_max 1.000
_diffrn_reflns_limit_h_max 34
_diffrn_reflns_limit_h_min -32
_diffrn_reflns_limit_k_max 8
_diffrn_reflns_limit_k_min -10
_diffrn_reflns_limit_l_max 10
_diffrn_reflns_limit_l_min -10
_diffrn_reflns_number 19200
_diffrn_reflns_point_group_measured_fraction_full 1.000
_diffrn_reflns_point_group_measured_fraction_max 1.000
_diffrn_reflns_theta_full 67.054
_diffrn_reflns_theta_max 67.054
_diffrn_reflns_theta_min 3.102
_diffrn_source 'fine-focus sealed X-ray tube'
_exptl_absorpt_coefficient_mu 76.275
_exptl_crystal_colour 'fluorescent light black'
_exptl_crystal_density_diffrn 3.281
_exptl_crystal_description plate
_exptl_crystal_F_000 1864
_exptl_crystal_size_max 120.000
_exptl_crystal_size_mid 50.000
_exptl_crystal_size_min 10.000
_refine_diff_density_max 18.795
_refine_diff_density_min -4.891
_refine_diff_density_rms 1.740
_refine_ls_extinction_method none
_refine_ls_goodness_of_fit_ref 2.844
_refine_ls_hydrogen_treatment constr
_refine_ls_matrix_type full
_refine_ls_number_parameters 140
_refine_ls_number_reflns 3919
_refine_ls_number_restraints 66
_refine_ls_restrained_S_all 2.820
_refine_ls_R_factor_all 0.2970
_refine_ls_R_factor_gt 0.2953
_refine_ls_shift/su_max 0.093
_refine_ls_shift/su_mean 0.003
_refine_ls_structure_factor_coef Fsqd
_refine_ls_weighting_details 'w=1/[\s^2^(Fo^2^)+(0.2000P)^2^] where P=(Fo^2^+2Fc^2^)/3'
_refine_ls_weighting_scheme calc
_refine_ls_wR_factor_gt 0.6309
_refine_ls_wR_factor_ref 0.6350
_reflns_Friedel_coverage 0.000
_reflns_number_gt 3493
_reflns_number_total 3919
_reflns_threshold_expression 'I > 2\s(I)'
_cod_data_source_file c9ta01569h2.cif
_cod_data_source_block H3_a
_cod_original_sg_symbol_H-M 'P 21/c'
_cod_database_code 7237650
_shelx_shelxl_version_number 2017/1
_shelx_space_group_comment
;
The symmetry employed for this shelxl refinement is uniquely defined
by the following loop, which should always be used as a source of
symmetry information in preference to the above space-group names.
They are only intended as comments.
;
_shelx_estimated_absorpt_t_min 0.007
_shelx_estimated_absorpt_t_max 0.007

loop_
_space_group_symop_operation_xyz
'x, y, z'
'-x, y+1/2, -z+1/2'
'-x, -y, -z'
'x, -y-1/2, z-1/2'

loop_
_atom_site_label
_atom_site_type_symbol
_atom_site_fract_x
_atom_site_fract_y
_atom_site_fract_z
_atom_site_U_iso_or_equiv
_atom_site_adp_type
_atom_site_occupancy
_atom_site_site_symmetry_order
_atom_site_calc_flag
_atom_site_refinement_flags_posn
_atom_site_refinement_flags_adp
_atom_site_refinement_flags_occupancy
Pb1 Pb 0.500000 0.500000 0.500000 0.0617(11) Uani 1 2 d S . P
I1 I 0.50000(12) 0.6906(4) 0.1896(4) 0.0697(12) Uani 1 1 d . . .
C1 C 0.8316(14) 0.554(6) 1.035(9) 0.10(2) Uani 1 1 d D U .
H1A H 0.813240 0.569307 1.129328 0.123 Uiso 1 1 calc R U .
H1AB H 0.832666 0.652790 0.980826 0.123 Uiso 1 1 calc R U .
N1 N 0.8067(11) 0.444(5) 0.936(5) 0.063(10) Uani 1 1 d D U .
H1B H 0.775505 0.465484 0.934300 0.095 Uiso 1 1 calc R U .
H1C H 0.811366 0.348617 0.974043 0.095 Uiso 1 1 calc R U .
H1D H 0.817968 0.449578 0.839493 0.095 Uiso 1 1 calc R U .
Pb2 Pb 0.72676(7) 0.5001(2) 0.5032(3) 0.0606(10) Uani 1 1 d . . .
I2 I 0.61118(12) 0.4934(4) 0.4965(5) 0.0661(13) Uani 1 1 d . . .
C2 C 0.8797(14) 0.511(5) 1.081(9) 0.086(18) Uani 1 1 d D U .
H2A H 0.897089 0.483483 0.987712 0.103 Uiso 1 1 calc R U .
H2B H 0.878471 0.419933 1.147139 0.103 Uiso 1 1 calc R U .
N2 N 0.5950(18) 0.092(7) 0.595(7) 0.085(11) Uani 1 1 d D U .
H2C H 0.615627 0.169814 0.610877 0.127 Uiso 1 1 calc R U .
H2D H 0.587589 0.049787 0.686237 0.127 Uiso 1 1 calc R U .
H2E H 0.568552 0.128344 0.547364 0.127 Uiso 1 1 calc R U .
C3 C 0.9059(13) 0.631(5) 1.164(7) 0.080(15) Uani 1 1 d D U .
H3A H 0.908927 0.719794 1.094806 0.096 Uiso 1 1 calc R U .
H3B H 0.887501 0.663403 1.252938 0.096 Uiso 1 1 calc R U .
I3 I 0.71944(12) 0.1989(4) 0.6996(4) 0.0655(12) Uani 1 1 d . . .
C4 C 0.9531(12) 0.586(5) 1.218(7) 0.078(14) Uani 1 1 d D U .
H4A H 0.950444 0.491571 1.279293 0.093 Uiso 1 1 calc R U .
H4B H 0.972503 0.562954 1.128373 0.093 Uiso 1 1 calc R U .
I4 I 0.72427(13) 0.7053(4) 0.7967(5) 0.0707(12) Uani 1 1 d . . .
C5 C 0.9774(10) 0.701(4) 1.313(5) 0.051(9) Uani 1 1 d D U .
H5A H 0.974164 0.800845 1.260944 0.062 Uiso 1 1 calc R U .
H5B H 0.961496 0.708732 1.412495 0.062 Uiso 1 1 calc R U .
I5 I 0.83530(13) 0.4609(5) 0.5278(5) 0.0698(12) Uani 1 1 d . . .
C6 C 1.0275(11) 0.672(7) 1.343(8) 0.083(16) Uani 1 1 d D U .
H6A H 1.037476 0.722409 1.437981 0.124 Uiso 1 1 calc R U .
H6AB H 1.045748 0.711010 1.257190 0.124 Uiso 1 1 calc R U .
H6AC H 1.032647 0.562087 1.352522 0.124 Uiso 1 1 calc R U .
C7 C 0.617(2) -0.023(8) 0.497(8) 0.085(11) Uani 1 1 d D U .
H7A H 0.640851 -0.078006 0.556094 0.127 Uiso 1 1 calc R U .
H7AB H 0.630895 0.026243 0.408465 0.127 Uiso 1 1 calc R U .
H7AC H 0.592552 -0.095011 0.460601 0.127 Uiso 1 1 calc R U .

loop_
_atom_site_aniso_label
_atom_site_aniso_U_11
_atom_site_aniso_U_22
_atom_site_aniso_U_33
_atom_site_aniso_U_23
_atom_site_aniso_U_13
_atom_site_aniso_U_12
Pb1 0.071(2) 0.057(2) 0.056(2) 0.0003(11) 0.0045(13) 0.0000(10)
I1 0.072(2) 0.066(2) 0.071(3) 0.0079(16) 0.0048(15) 0.0021(13)
C1 0.10(2) 0.10(2) 0.10(2) 0.000(5) 0.002(5) -0.001(5)
N1 0.059(12) 0.068(13) 0.062(13) -0.003(9) -0.003(9) 0.000(9)
Pb2 0.0718(17) 0.0548(15) 0.0554(16) 0.0000(8) 0.0044(9) -0.0005(7)
I2 0.077(3) 0.067(2) 0.055(2) -0.0047(14) 0.0040(16) 0.0007(12)
C2 0.086(18) 0.086(18) 0.086(18) 0.000(5) 0.002(5) 0.001(5)
N2 0.084(12) 0.086(13) 0.084(13) 0.001(7) 0.003(7) -0.002(7)
C3 0.080(15) 0.080(15) 0.079(15) 0.000(5) 0.002(5) 0.000(5)
I3 0.075(2) 0.065(2) 0.057(2) 0.0079(15) 0.0012(13) -0.0012(13)
C4 0.078(15) 0.077(15) 0.077(15) 0.001(5) 0.001(5) 0.000(5)
I4 0.084(2) 0.064(2) 0.064(2) -0.0093(16) -0.0025(14) 0.0064(14)
C5 0.051(10) 0.052(10) 0.051(10) 0.001(5) 0.001(5) 0.000(5)
I5 0.071(2) 0.068(2) 0.071(2) -0.0004(18) 0.0043(14) -0.0036(15)
C6 0.083(18) 0.082(18) 0.084(18) -0.001(10) 0.001(10) 0.001(10)
C7 0.084(12) 0.086(13) 0.084(13) 0.001(7) 0.003(7) -0.002(7)

loop_
_atom_type_symbol
_atom_type_description
_atom_type_scat_dispersion_real
_atom_type_scat_dispersion_imag
_atom_type_scat_source
C C 0.0192 0.0096 'International Tables Vol C Tables 4.2.6.8 and 6.1.1.4'
H H 0.0000 0.0000 'International Tables Vol C Tables 4.2.6.8 and 6.1.1.4'
N N 0.0330 0.0189 'International Tables Vol C Tables 4.2.6.8 and 6.1.1.4'
I I -0.2930 6.8966 'International Tables Vol C Tables 4.2.6.8 and 6.1.1.4'
Pb Pb -4.0816 8.6988 'International Tables Vol C Tables 4.2.6.8 and 6.1.1.4'

loop_
_geom_angle_atom_site_label_1
_geom_angle_atom_site_label_2
_geom_angle_atom_site_label_3
_geom_angle
_geom_angle_site_symmetry_1
_geom_angle_site_symmetry_3
I2 Pb1 I2 180.0 3_666 .
I2 Pb1 I1 89.07(9) 3_666 3_666
I2 Pb1 I1 90.93(9) . 3_666
I2 Pb1 I1 90.93(9) 3_666 .
I2 Pb1 I1 89.07(9) . .
I1 Pb1 I1 180.0 3_666 .
I2 Pb1 I1 91.81(9) 3_666 2_645
I2 Pb1 I1 88.19(9) . 2_645
I1 Pb1 I1 89.40(3) 3_666 2_645
I1 Pb1 I1 90.60(3) . 2_645
I2 Pb1 I1 88.19(9) 3_666 4_576
I2 Pb1 I1 91.81(9) . 4_576
I1 Pb1 I1 90.60(3) 3_666 4_576
I1 Pb1 I1 89.40(3) . 4_576
I1 Pb1 I1 180.00(12) 2_645 4_576
Pb1 I1 Pb1 153.06(14) . 2_655
N1 C1 C2 115.1(16) . .
N1 C1 H1A 108.5 . .
C2 C1 H1A 108.5 . .
N1 C1 H1AB 108.5 . .
C2 C1 H1AB 108.5 . .
H1A C1 H1AB 107.5 . .
C1 N1 H1B 109.5 . .
C1 N1 H1C 109.5 . .
H1B N1 H1C 109.5 . .
C1 N1 H1D 109.5 . .
H1B N1 H1D 109.5 . .
H1C N1 H1D 109.5 . .
I5 Pb2 I4 92.72(11) . .
I5 Pb2 I4 98.08(11) . 4_575
I4 Pb2 I4 89.45(6) . 4_575
I5 Pb2 I3 86.95(11) . .
I4 Pb2 I3 92.26(12) . .
I4 Pb2 I3 174.61(11) 4_575 .
I5 Pb2 I3 92.52(11) . 4_565
I4 Pb2 I3 174.66(11) . 4_565
I4 Pb2 I3 88.76(11) 4_575 4_565
I3 Pb2 I3 89.08(6) . 4_565
I5 Pb2 I2 172.06(13) . .
I4 Pb2 I2 89.13(10) . .
I4 Pb2 I2 89.66(11) 4_575 .
I3 Pb2 I2 85.26(10) . .
I3 Pb2 I2 85.83(10) 4_565 .
Pb1 I2 Pb2 177.41(14) . .
C1 C2 C3 114.1(15) . .
C1 C2 H2A 108.7 . .
C3 C2 H2A 108.7 . .
C1 C2 H2B 108.7 . .
C3 C2 H2B 108.7 . .
H2A C2 H2B 107.6 . .
C7 N2 H2C 109.5 . .
C7 N2 H2D 109.4 . .
H2C N2 H2D 109.5 . .
C7 N2 H2E 109.5 . .
H2C N2 H2E 109.5 . .
H2D N2 H2E 109.5 . .
C4 C3 C2 114.6(15) . .
C4 C3 H3A 108.6 . .
C2 C3 H3A 108.6 . .
C4 C3 H3B 108.6 . .
C2 C3 H3B 108.6 . .
H3A C3 H3B 107.6 . .
Pb2 I3 Pb2 155.29(14) . 4_566
C5 C4 C3 114.3(15) . .
C5 C4 H4A 108.7 . .
C3 C4 H4A 108.7 . .
C5 C4 H4B 108.7 . .
C3 C4 H4B 108.7 . .
H4A C4 H4B 107.6 . .
Pb2 I4 Pb2 159.80(16) . 4_576
C6 C5 C4 114.9(16) . .
C6 C5 H5A 108.5 . .
C4 C5 H5A 108.5 . .
C6 C5 H5B 108.6 . .
C4 C5 H5B 108.5 . .
H5A C5 H5B 107.5 . .
C5 C6 H6A 109.5 . .
C5 C6 H6AB 109.5 . .
H6A C6 H6AB 109.5 . .
C5 C6 H6AC 109.5 . .
H6A C6 H6AC 109.5 . .
H6AB C6 H6AC 109.5 . .
N2 C7 H7A 109.5 . .
N2 C7 H7AB 109.5 . .
H7A C7 H7AB 109.5 . .
N2 C7 H7AC 109.5 . .
H7A C7 H7AC 109.5 . .
H7AB C7 H7AC 109.5 . .

loop_
_geom_bond_atom_site_label_1
_geom_bond_atom_site_label_2
_geom_bond_distance
_geom_bond_site_symmetry_2
Pb1 I2 3.170(4) 3_666
Pb1 I2 3.170(4) .
Pb1 I1 3.182(4) 3_666
Pb1 I1 3.182(4) .
Pb1 I1 3.186(4) 2_645
Pb1 I1 3.186(4) 4_576
C1 N1 1.470(10) .
C1 C2 1.470(10) .
C1 H1A 0.9900 .
C1 H1AB 0.9900 .
N1 H1B 0.9100 .
N1 H1C 0.9100 .
N1 H1D 0.9100 .
Pb2 I5 3.116(4) .
Pb2 I4 3.132(4) .
Pb2 I4 3.157(4) 4_575
Pb2 I3 3.165(4) .
Pb2 I3 3.175(4) 4_565
Pb2 I2 3.294(4) .
C2 C3 1.472(10) .
C2 H2A 0.9900 .
C2 H2B 0.9900 .
N2 C7 1.470(10) .
N2 H2C 0.9100 .
N2 H2D 0.9100 .
N2 H2E 0.9100 .
C3 C4 1.471(10) .
C3 H3A 0.9900 .
C3 H3B 0.9900 .
C4 C5 1.470(10) .
C4 H4A 0.9900 .
C4 H4B 0.9900 .
C5 C6 1.469(10) .
C5 H5A 0.9900 .
C5 H5B 0.9900 .
C6 H6A 0.9802 .
C6 H6AB 0.9802 .
C6 H6AC 0.9802 .
C7 H7A 0.9800 .
C7 H7AB 0.9800 .
C7 H7AC 0.9800 .
